data_4327457
loop_
_publ_author_name
'Macarena Poyatos'
'Mercedes Sana\'u'
'Eduardo Peris'

_publ_section_title
;
 New Rh(I) and Rh(III) Bisimidazol-2-ylidene Complexes: Synthesis,
 Reactivity, and Molecular Structures
;
_journal_name_full 'Inorganic Chemistry'
_journal_page_first 2572
_journal_page_last 2576
_journal_paper_doi 10.1021/ic026212+
_journal_volume 42
_journal_year 2003
_chemical_formula_sum 'C17 H27 I2 N4 O2 Rh'
_chemical_formula_weight 676.14
_chemical_name_systematic
;
  ?
;
_space_group_IT_number 14
_symmetry_cell_setting monoclinic
_symmetry_space_group_name_Hall '-P 2yn'
_symmetry_space_group_name_H-M 'P 1 21/n 1'
_atom_sites_solution_hydrogens geom
_atom_sites_solution_primary direct
_atom_sites_solution_secondary difmap
_audit_creation_method SHELXL-97
_cell_angle_alpha 90.00
_cell_angle_beta 98.497(6)
_cell_angle_gamma 90.00
_cell_formula_units_Z 4
_cell_length_a 8.032(2)
_cell_length_b 19.584(5)
_cell_length_c 14.648(4)
_cell_measurement_temperature 293(2)
_cell_volume 2278.8(10)
_computing_cell_refinement 'Bruker SMART'
_computing_data_collection 'Bruker SMART'
_computing_data_reduction 'Bruker SHELXTL'
_computing_molecular_graphics 'Bruker SHELXTL'
_computing_publication_material 'Bruker SHELXTL'
_computing_structure_refinement 'SHELXL-97 (Sheldrick, 1997)'
_computing_structure_solution 'SHELXS-97 (Sheldrick, 1990)'
_diffrn_ambient_temperature 293(2)
_diffrn_measured_fraction_theta_full 0.993
_diffrn_measured_fraction_theta_max 0.993
_diffrn_measurement_device_type 'CCD area detector'
_diffrn_measurement_method 'phi and omega scans'
_diffrn_radiation_monochromator graphite
_diffrn_radiation_source 'fine-focus sealed tube'
_diffrn_radiation_type MoK\a
_diffrn_radiation_wavelength 0.71073
_diffrn_reflns_av_R_equivalents 0.0803
_diffrn_reflns_av_sigmaI/netI 0.0592
_diffrn_reflns_limit_h_max 11
_diffrn_reflns_limit_h_min -7
_diffrn_reflns_limit_k_max 27
_diffrn_reflns_limit_k_min -23
_diffrn_reflns_limit_l_max 20
_diffrn_reflns_limit_l_min -20
_diffrn_reflns_number 18941
_diffrn_reflns_theta_full 30.55
_diffrn_reflns_theta_max 30.55
_diffrn_reflns_theta_min 1.75
_exptl_absorpt_coefficient_mu 3.477
_exptl_absorpt_correction_type none
_exptl_crystal_colour red
_exptl_crystal_density_diffrn 1.971
_exptl_crystal_F_000 1296
_exptl_crystal_size_max 0.14
_exptl_crystal_size_mid 0.2
_exptl_crystal_size_min 0.5
_refine_diff_density_max 2.219
_refine_diff_density_min -2.433
_refine_diff_density_rms 0.240
_refine_ls_extinction_method none
_refine_ls_goodness_of_fit_ref 1.052
_refine_ls_hydrogen_treatment mixed
_refine_ls_matrix_type full
_refine_ls_number_parameters 238
_refine_ls_number_reflns 6940
_refine_ls_number_restraints 0
_refine_ls_restrained_S_all 1.052
_refine_ls_R_factor_all 0.0699
_refine_ls_R_factor_gt 0.0575
_refine_ls_shift/su_max 0.001
_refine_ls_shift/su_mean 0.000
_refine_ls_structure_factor_coef Fsqd
_refine_ls_weighting_details 'calc w=1/[\s^2^(Fo^2^)+(0.0921P)^2^+3.3839P] where P=(Fo^2^+2Fc^2^)/3'
_refine_ls_weighting_scheme calc
_refine_ls_wR_factor_gt 0.1524
_refine_ls_wR_factor_ref 0.1640
_reflns_number_gt 5566
_reflns_number_total 6940
_reflns_threshold_expression >2sigma(I)
_cod_data_source_file ic0262122B_1.cif
_cod_data_source_block Compound1
_cod_original_cell_volume 2278.8(11)
_cod_database_code 4327457

loop_
_symmetry_equiv_pos_as_xyz
'x, y, z'
'-x+1/2, y+1/2, -z+1/2'
'-x, -y, -z'
'x-1/2, -y-1/2, z-1/2'

loop_
_atom_site_label
_atom_site_type_symbol
_atom_site_fract_x
_atom_site_fract_y
_atom_site_fract_z
_atom_site_U_iso_or_equiv
_atom_site_adp_type
_atom_site_occupancy
_atom_site_symmetry_multiplicity
_atom_site_calc_flag
_atom_site_refinement_flags
Rh1 Rh 0.44196(4) 0.680338(18) 0.88415(2) 0.02892(11) Uani 1 1 d .
I1 I 0.57267(5) 0.802400(18) 0.85923(2) 0.04319(12) Uani 1 1 d .
N1 N 0.4204(7) 0.6896(3) 1.0855(3) 0.0423(10) Uani 1 1 d .
C1 C 0.3623(7) 0.7110(3) 0.9989(3) 0.0354(10) Uani 1 1 d .
O1 O 0.4660(5) 0.6555(2) 0.7418(2) 0.0385(8) Uani 1 1 d .
I2 I 0.31882(5) 0.556382(18) 0.90207(3) 0.04653(13) Uani 1 1 d .
N2 N 0.2379(6) 0.7549(2) 1.0086(3) 0.0402(9) Uani 1 1 d .
C2 C 0.2161(9) 0.7593(3) 1.1006(4) 0.0505(14) Uani 1 1 d .
H2 H 0.1361 0.7857 1.1242 0.061 Uiso 1 1 calc R
O2 O 0.2347(5) 0.7018(2) 0.7743(3) 0.0410(8) Uani 1 1 d .
N3 N 0.6787(6) 0.6427(3) 1.0542(3) 0.0407(10) Uani 1 1 d .
C3 C 0.3314(9) 0.7186(4) 1.1497(4) 0.0521(14) Uani 1 1 d .
H3 H 0.3478 0.7114 1.2132 0.062 Uiso 1 1 calc R
N4 N 0.8039(6) 0.6417(3) 0.9362(3) 0.0409(9) Uani 1 1 d .
C4 C 0.1414(8) 0.7969(3) 0.9356(4) 0.0473(13) Uani 1 1 d .
H4A H 0.0225 0.7866 0.9323 0.057 Uiso 1 1 calc R
H4B H 0.1749 0.7851 0.8766 0.057 Uiso 1 1 calc R
C5 C 0.1690(10) 0.8723(3) 0.9530(5) 0.0563(16) Uani 1 1 d .
H5A H 0.2886 0.8809 0.9698 0.068 Uiso 1 1 calc R
H5B H 0.1134 0.8860 1.0045 0.068 Uiso 1 1 calc R
C6 C 0.1024(14) 0.9153(4) 0.8694(6) 0.078(3) Uani 1 1 d .
H6A H 0.1586 0.9017 0.8181 0.094 Uiso 1 1 calc R
H6B H -0.0169 0.9062 0.8524 0.094 Uiso 1 1 calc R
C7 C 0.1270(16) 0.9902(5) 0.8851(7) 0.093(3) Uani 1 1 d .
H7A H 0.0528 1.0060 0.9263 0.140 Uiso 1 1 calc R
H7B H 0.1024 1.0139 0.8273 0.140 Uiso 1 1 calc R
H7C H 0.2415 0.9988 0.9118 0.140 Uiso 1 1 calc R
C11 C 0.6532(6) 0.6523(3) 0.9618(3) 0.0356(10) Uani 1 1 d .
C12 C 0.9226(8) 0.6239(3) 1.0122(5) 0.0514(14) Uani 1 1 d .
H12 H 1.0354 0.6135 1.0115 0.062 Uiso 1 1 calc R
C13 C 0.8439(8) 0.6247(4) 1.0850(4) 0.0509(14) Uani 1 1 d .
H13 H 0.8905 0.6150 1.1455 0.061 Uiso 1 1 calc R
C14 C 0.8400(7) 0.6396(3) 0.8412(4) 0.0441(12) Uani 1 1 d .
H14A H 0.9527 0.6568 0.8395 0.053 Uiso 1 1 calc R
H14B H 0.7615 0.6690 0.8028 0.053 Uiso 1 1 calc R
C15 C 0.8261(9) 0.5678(3) 0.8025(5) 0.0514(14) Uani 1 1 d .
H15A H 0.7115 0.5517 0.8007 0.062 Uiso 1 1 calc R
H15B H 0.8994 0.5378 0.8431 0.062 Uiso 1 1 calc R
C16 C 0.8737(14) 0.5643(4) 0.7064(6) 0.076(2) Uani 1 1 d .
H16A H 0.7933 0.5910 0.6650 0.091 Uiso 1 1 calc R
H16B H 0.9835 0.5851 0.7074 0.091 Uiso 1 1 calc R
C17 C 0.8788(16) 0.4936(6) 0.6688(8) 0.105(4) Uani 1 1 d .
H17A H 0.8135 0.4637 0.7016 0.157 Uiso 1 1 calc R
H17B H 0.9932 0.4779 0.6762 0.157 Uiso 1 1 calc R
H17C H 0.8330 0.4936 0.6045 0.157 Uiso 1 1 calc R
C21 C 0.5439(9) 0.6370(4) 1.1103(4) 0.0538(15) Uani 1 1 d .
H21A H 0.4910 0.5925 1.1009 0.065 Uiso 1 1 calc R
H21B H 0.5902 0.6412 1.1750 0.065 Uiso 1 1 calc R
C31 C 0.3216(7) 0.6779(3) 0.7155(3) 0.0360(10) Uani 1 1 d .
C32 C 0.2468(10) 0.6760(4) 0.6156(4) 0.0578(17) Uani 1 1 d .
H32A H 0.2955 0.7116 0.5831 0.087 Uiso 1 1 calc R
H32B H 0.1273 0.6827 0.6099 0.087 Uiso 1 1 calc R
H32C H 0.2696 0.6325 0.5898 0.087 Uiso 1 1 calc R

loop_
_atom_site_aniso_label
_atom_site_aniso_U_11
_atom_site_aniso_U_22
_atom_site_aniso_U_33
_atom_site_aniso_U_23
_atom_site_aniso_U_13
_atom_site_aniso_U_12
Rh1 0.03455(18) 0.02690(18) 0.02461(17) 0.00032(12) 0.00212(13) 0.00348(12)
I1 0.0587(2) 0.03291(19) 0.03790(19) 0.00234(12) 0.00690(16) -0.00522(14)
N1 0.054(3) 0.045(2) 0.029(2) 0.0038(18) 0.0117(18) 0.008(2)
C1 0.044(2) 0.033(2) 0.030(2) -0.0024(18) 0.0069(19) 0.0058(19)
O1 0.0461(19) 0.0400(19) 0.0283(16) -0.0065(14) 0.0018(14) 0.0031(15)
I2 0.0472(2) 0.03081(19) 0.0606(3) 0.00532(15) 0.00463(17) 0.00040(13)
N2 0.046(2) 0.039(2) 0.036(2) -0.0015(18) 0.0099(18) 0.0057(18)
C2 0.061(3) 0.050(3) 0.044(3) -0.009(3) 0.022(3) 0.006(3)
O2 0.048(2) 0.0389(19) 0.0329(17) -0.0015(14) -0.0040(15) 0.0073(16)
N3 0.046(2) 0.046(2) 0.0277(19) 0.0075(17) -0.0009(17) 0.0091(19)
C3 0.065(4) 0.058(4) 0.036(3) -0.001(3) 0.018(3) 0.006(3)
N4 0.040(2) 0.046(2) 0.036(2) -0.0010(19) 0.0015(17) 0.0050(18)
C4 0.053(3) 0.044(3) 0.043(3) -0.011(2) 0.002(2) 0.013(2)
C5 0.079(4) 0.043(3) 0.046(3) -0.004(3) 0.004(3) 0.015(3)
C6 0.113(7) 0.052(4) 0.064(5) -0.001(4) -0.007(5) 0.027(4)
C7 0.146(10) 0.055(5) 0.077(6) 0.021(4) 0.012(6) 0.017(6)
C11 0.042(2) 0.035(2) 0.028(2) 0.0022(18) -0.0023(18) 0.0022(19)
C12 0.041(3) 0.056(4) 0.052(3) 0.007(3) -0.009(2) 0.008(3)
C13 0.052(3) 0.058(4) 0.038(3) 0.006(3) -0.009(2) 0.007(3)
C14 0.042(3) 0.048(3) 0.043(3) -0.001(2) 0.007(2) 0.002(2)
C15 0.054(3) 0.044(3) 0.056(4) -0.005(3) 0.009(3) 0.003(3)
C16 0.106(7) 0.064(5) 0.055(4) -0.017(4) 0.000(4) 0.021(4)
C17 0.112(8) 0.100(8) 0.099(8) -0.043(7) 0.007(7) 0.011(7)
C21 0.069(4) 0.059(4) 0.034(3) 0.015(2) 0.010(3) 0.016(3)
C31 0.042(2) 0.035(2) 0.028(2) -0.0023(18) -0.0027(18) 0.0016(19)
C32 0.081(5) 0.058(4) 0.030(3) -0.002(2) -0.006(3) 0.011(3)

loop_
_atom_type_symbol
_atom_type_description
_atom_type_scat_dispersion_real
_atom_type_scat_dispersion_imag
_atom_type_scat_source
C C 0.0033 0.0016 'International Tables Vol C Tables 4.2.6.8 and 6.1.1.4'
N N 0.0061 0.0033 'International Tables Vol C Tables 4.2.6.8 and 6.1.1.4'
O O 0.0106 0.0060 'International Tables Vol C Tables 4.2.6.8 and 6.1.1.4'
Rh Rh -1.1178 0.9187 'International Tables Vol C Tables 4.2.6.8 and 6.1.1.4'
I I -0.4742 1.8119 'International Tables Vol C Tables 4.2.6.8 and 6.1.1.4'
H H 0.0000 0.0000 'International Tables Vol C Tables 4.2.6.8 and 6.1.1.4'

loop_
_geom_angle_atom_site_label_1
_geom_angle_atom_site_label_2
_geom_angle_atom_site_label_3
_geom_angle
C11 Rh1 C1 87.3(2)
C11 Rh1 O1 107.43(18)
C1 Rh1 O1 165.29(18)
C11 Rh1 O2 167.56(18)
C1 Rh1 O2 105.15(18)
O1 Rh1 O2 60.15(14)
C11 Rh1 C31 137.1(2)
C1 Rh1 C31 135.60(19)
O1 Rh1 C31 29.70(16)
O2 Rh1 C31 30.45(16)
C11 Rh1 I2 89.43(15)
C1 Rh1 I2 91.23(16)
O1 Rh1 I2 88.72(11)
O2 Rh1 I2 89.66(11)
C31 Rh1 I2 89.12(12)
C11 Rh1 I1 90.32(15)
C1 Rh1 I1 91.59(16)
O1 Rh1 I1 88.66(11)
O2 Rh1 I1 89.97(11)
C31 Rh1 I1 89.13(12)
I2 Rh1 I1 177.157(19)
C1 N1 C3 111.7(5)
C1 N1 C21 126.0(5)
C3 N1 C21 121.9(5)
N2 C1 N1 105.0(4)
N2 C1 Rh1 128.6(4)
N1 C1 Rh1 126.4(4)
C31 O1 Rh1 90.4(3)
C1 N2 C2 110.2(5)
C1 N2 C4 126.8(5)
C2 N2 C4 122.9(5)
C3 C2 N2 107.9(5)
C31 O2 Rh1 89.6(3)
C11 N3 C13 111.1(5)
C11 N3 C21 124.0(5)
C13 N3 C21 123.6(5)
C2 C3 N1 105.3(5)
C11 N4 C12 110.8(5)
C11 N4 C14 125.9(4)
C12 N4 C14 122.8(5)
N2 C4 C5 112.0(5)
C4 C5 C6 112.5(6)
C7 C6 C5 113.5(7)
N4 C11 N3 104.4(4)
N4 C11 Rh1 128.2(4)
N3 C11 Rh1 127.3(4)
C13 C12 N4 106.8(5)
C12 C13 N3 106.9(5)
N4 C14 C15 111.6(5)
C14 C15 C16 112.0(6)
C17 C16 C15 114.1(9)
N1 C21 N3 110.2(5)
O1 C31 O2 119.9(4)
O1 C31 C32 120.9(5)
O2 C31 C32 119.2(5)
O1 C31 Rh1 59.9(2)
O2 C31 Rh1 60.0(2)
C32 C31 Rh1 178.9(5)

loop_
_geom_bond_atom_site_label_1
_geom_bond_atom_site_label_2
_geom_bond_distance
Rh1 C11 1.976(5)
Rh1 C1 1.978(5)
Rh1 O1 2.177(3)
Rh1 O2 2.178(4)
Rh1 C31 2.516(5)
Rh1 I2 2.6489(8)
Rh1 I1 2.6576(8)
N1 C1 1.352(7)
N1 C3 1.384(8)
N1 C21 1.439(8)
C1 N2 1.342(7)
O1 C31 1.246(6)
N2 C2 1.387(7)
N2 C4 1.475(7)
C2 C3 1.347(10)
O2 C31 1.275(7)
N3 C11 1.351(6)
N3 C13 1.382(7)
N3 C21 1.457(8)
N4 C11 1.336(7)
N4 C12 1.398(7)
N4 C14 1.464(7)
C4 C5 1.511(9)
C5 C6 1.516(10)
C6 C7 1.492(13)
C12 C13 1.318(9)
C14 C15 1.514(9)
C15 C16 1.514(11)
C16 C17 1.493(13)
C31 C32 1.498(7)
